data_2202049
loop_
_publ_author_name
'Low, John Nicolson'
'Cobo, Justo'
'Nogueras, Manuel'
'S\'anchez, Adolfo'
'Insuasty, Braulio'
'Mosquera, M\'onica'

_publ_section_title
5-(Benzo[1,3]dioxol-5-yl)-7-(4-chlorophenyl)-3-methyl-1-phenyl-1,6,7,8-tetrahydropyrazolo[3,4-<i>b</i>][1,4]diazepine
_journal_issue 1
_journal_name_full 'Acta Crystallographica Section E'
_journal_page_first o18
_journal_page_last o20
_journal_paper_doi 10.1107/S1600536802022092
_journal_volume 59
_journal_year 2003
_chemical_formula_iupac 'C26 H21 Cl N4 O2'
_chemical_formula_moiety 'C26 H21 Cl N4 O2'
_chemical_formula_sum 'C26 H21 Cl N4 O2'
_chemical_formula_weight 456.92
_chemical_melting_point 459
_chemical_name_systematic
;
5-(Benzo[1,3]dioxol-5-yl)-7-(4-chloro-phenyl)-3-methyl-1-phenyl-1,6,7,8-
tetrahydropyrazolo[3,4-b][1,4]diazepine
;
_space_group_IT_number 14
_symmetry_cell_setting monoclinic
_symmetry_space_group_name_Hall '-P 2ybc'
_symmetry_space_group_name_H-M 'P 1 21/c 1'
_atom_sites_solution_hydrogens geom
_atom_sites_solution_primary direct
_atom_sites_solution_secondary difmap
_cell_angle_alpha 90.00
_cell_angle_beta 92.4370(10)
_cell_angle_gamma 90.00
_cell_formula_units_Z 8
_cell_length_a 11.3422(2)
_cell_length_b 15.6889(3)
_cell_length_c 24.1716(5)
_cell_measurement_reflns_used 9748
_cell_measurement_temperature 120(2)
_cell_measurement_theta_max 27.49
_cell_measurement_theta_min 3.10
_cell_volume 4297.36(14)
_computing_cell_refinement 'DENZO--SMN (Otwinowski & Minor, 1997)'
_computing_data_collection 'KappaCCD Server Software (Nonius, 1997)'
_computing_data_reduction 'DENZO--SMN '
_computing_molecular_graphics 'ORTEPII (Johnson, 1976) and PLATON (Spek, 2003)'
_computing_publication_material 'SHELXL97 and WordPerfect macro PRPKAPPA (Ferguson, 1999)'
_computing_structure_refinement 'SHELXL97 (Sheldrick, 1997)'
_computing_structure_solution 'SHELXS97 (Sheldrick, 1997)'
_diffrn_ambient_temperature 120(2)
_diffrn_measured_fraction_theta_full 0.989
_diffrn_measured_fraction_theta_max 0.989
_diffrn_measurement_device_type 'Nonius KappaCCD'
_diffrn_measurement_method '\f scans and \w scans with \k offsets'
_diffrn_radiation_monochromator graphite
_diffrn_radiation_source 'fine-focus sealed X-ray tube'
_diffrn_radiation_type 'Mo K\a'
_diffrn_radiation_wavelength 0.71073
_diffrn_reflns_av_R_equivalents 0.067
_diffrn_reflns_av_sigmaI/netI 0.0772
_diffrn_reflns_limit_h_max 14
_diffrn_reflns_limit_h_min -12
_diffrn_reflns_limit_k_max 20
_diffrn_reflns_limit_k_min -20
_diffrn_reflns_limit_l_max 31
_diffrn_reflns_limit_l_min -30
_diffrn_reflns_number 34725
_diffrn_reflns_theta_full 27.49
_diffrn_reflns_theta_max 27.49
_diffrn_reflns_theta_min 3.10
_diffrn_standards_decay_% negligible
_exptl_absorpt_coefficient_mu 0.211
_exptl_absorpt_correction_T_max 0.9958
_exptl_absorpt_correction_T_min 0.9491
_exptl_absorpt_correction_type multi-scan
_exptl_absorpt_process_details '(DENZO-SMN; Otwinowski & Minor, 1997)'
_exptl_crystal_colour yellow
_exptl_crystal_density_diffrn 1.412
_exptl_crystal_density_method 'not measured'
_exptl_crystal_description plate
_exptl_crystal_F_000 1904
_exptl_crystal_size_max 0.25
_exptl_crystal_size_mid 0.20
_exptl_crystal_size_min 0.02
_refine_diff_density_max 0.708
_refine_diff_density_min -0.439
_refine_ls_extinction_method none
_refine_ls_goodness_of_fit_ref 1.019
_refine_ls_hydrogen_treatment constr
_refine_ls_matrix_type full
_refine_ls_number_parameters 597
_refine_ls_number_reflns 9748
_refine_ls_number_restraints 0
_refine_ls_restrained_S_all 1.019
_refine_ls_R_factor_all 0.1022
_refine_ls_R_factor_gt 0.0560
_refine_ls_shift/su_max 0.001
_refine_ls_shift/su_mean 0.000
_refine_ls_structure_factor_coef Fsqd
_refine_ls_weighting_details 'w = 1/[\s^2^(Fo^2^)+(0.0779P)^2^+0.4063P] where P = (Fo^2^+2Fc^2^)/3'
_refine_ls_weighting_scheme calc
_refine_ls_wR_factor_gt 0.1304
_refine_ls_wR_factor_ref 0.1502
_reflns_number_gt 6221
_reflns_number_total 9748
_reflns_threshold_expression I>2\s(I)
_cod_data_source_file na6190.cif
_cod_data_source_block I
_cod_depositor_comments
;
The following automatic conversions were performed:

'_exptl_absorpt_correction_type' value 'Multi-scan' changed to
'multi-scan' according to
/home/saulius/struct/CIF-dictionaries/cif_core.dic dictionary named
'cif_core.dic' version 2.4.1 from 2010-06-29.

Automatic conversion script
Id: cif_fix_values 1715 2011-07-08 13:25:40Z adriana 
;
_cod_original_cell_volume 4297.37(14)
_cod_original_sg_symbol_H-M 'P 21/c'
_cod_database_code 2202049
_cod_database_fobs_code 2202049

loop_
_symmetry_equiv_pos_as_xyz
'x, y, z'
'-x, y+1/2, -z+1/2'
'-x, -y, -z'
'x, -y+1/2, z+1/2'

loop_
_atom_site_label
_atom_site_fract_x
_atom_site_fract_y
_atom_site_fract_z
_atom_site_U_iso_or_equiv
_atom_site_adp_type
_atom_site_calc_flag
_atom_site_refinement_flags
_atom_site_occupancy
_atom_site_disorder_assembly
_atom_site_disorder_group
_atom_site_type_symbol
N11 1.09193(15) 0.40707(12) 0.06170(7) 0.0236(4) Uani d . 1 . . N
C111 1.17045(18) 0.42800(15) 0.10730(9) 0.0251(5) Uani d . 1 . . C
C112 1.1356(2) 0.48035(15) 0.14992(9) 0.0291(5) Uani d . 1 . . C
C113 1.2151(2) 0.50005(17) 0.19340(10) 0.0340(6) Uani d . 1 . . C
C114 1.3293(2) 0.46907(17) 0.19426(10) 0.0354(6) Uani d . 1 . . C
C115 1.3643(2) 0.41844(17) 0.15118(10) 0.0372(6) Uani d . 1 . . C
C116 1.28551(19) 0.39670(16) 0.10779(10) 0.0308(5) Uani d . 1 . . C
N12 1.13995(15) 0.38786(12) 0.01142(7) 0.0250(4) Uani d . 1 . . N
C13 1.04855(18) 0.37627(14) -0.02329(9) 0.0227(5) Uani d . 1 . . C
C13A 0.93916(18) 0.38694(14) 0.00263(8) 0.0218(5) Uani d . 1 . . C
C131 1.0662(2) 0.35610(15) -0.08284(9) 0.0274(5) Uani d . 1 . . C
N14 0.83130(15) 0.37476(11) -0.02612(7) 0.0219(4) Uani d . 1 . . N
C15 0.73154(18) 0.39607(15) -0.00677(8) 0.0253(5) Uani d . 1 . . C
C15A 0.53750(19) 0.32726(14) -0.12668(9) 0.0244(5) Uani d . 1 . . C
C15B 0.42986(19) 0.31534(15) -0.10247(9) 0.0261(5) Uani d . 1 . . C
C151 0.62384(18) 0.37361(14) -0.04065(8) 0.0228(5) Uani d . 1 . . C
C152 0.63470(19) 0.35729(14) -0.09785(8) 0.0248(5) Uani d . 1 . . C
C153 0.4162(2) 0.26118(16) -0.18697(10) 0.0336(6) Uani d . 1 . . C
C154 0.41503(19) 0.33392(15) -0.04764(9) 0.0289(5) Uani d . 1 . . C
C155 0.51431(19) 0.36235(15) -0.01736(9) 0.0278(5) Uani d . 1 . . C
O151 0.52513(13) 0.30750(11) -0.18258(6) 0.0310(4) Uani d . 1 . . O
O152 0.34664(13) 0.28840(11) -0.14209(6) 0.0326(4) Uani d . 1 . . O
C16 0.7214(2) 0.44288(16) 0.04783(9) 0.0322(5) Uani d . 1 . . C
Cl17 0.57007(5) 0.45444(4) 0.31807(2) 0.03402(16) Uani d . 1 . . Cl
C17 0.77730(19) 0.39453(17) 0.09631(9) 0.0304(5) Uani d . 1 . . C
C171 0.72199(18) 0.41184(15) 0.15106(9) 0.0265(5) Uani d . 1 . . C
C172 0.69761(19) 0.34343(15) 0.18525(9) 0.0285(5) Uani d . 1 . . C
C173 0.65209(19) 0.35679(15) 0.23664(9) 0.0278(5) Uani d . 1 . . C
C174 0.62906(18) 0.43828(15) 0.25345(9) 0.0248(5) Uani d . 1 . . C
C175 0.6498(2) 0.50792(15) 0.22038(9) 0.0291(5) Uani d . 1 . . C
C176 0.69678(19) 0.49423(16) 0.16895(9) 0.0302(5) Uani d . 1 . . C
C18A 0.97106(18) 0.40492(14) 0.05782(8) 0.0225(5) Uani d . 1 . . C
N18 0.90327(15) 0.41701(12) 0.10345(7) 0.0250(4) Uani d . 1 . . N
N21 0.43325(15) 0.13167(12) 0.01575(7) 0.0238(4) Uani d . 1 . . N
C211 0.35466(18) 0.11406(14) -0.02983(8) 0.0235(5) Uani d . 1 . . C
C212 0.23971(19) 0.14703(15) -0.02969(9) 0.0291(5) Uani d . 1 . . C
C213 0.1604(2) 0.12844(16) -0.07317(10) 0.0325(6) Uani d . 1 . . C
C214 0.1942(2) 0.07858(16) -0.11720(10) 0.0340(6) Uani d . 1 . . C
C215 0.3076(2) 0.04605(16) -0.11698(9) 0.0302(5) Uani d . 1 . . C
C216 0.38757(19) 0.06211(14) -0.07323(9) 0.0259(5) Uani d . 1 . . C
N22 0.38614(15) 0.14693(12) 0.06711(7) 0.0249(4) Uani d . 1 . . N
C23 0.47793(18) 0.16079(14) 0.10080(8) 0.0235(5) Uani d . 1 . . C
C23A 0.58691(18) 0.15466(14) 0.07371(8) 0.0213(5) Uani d . 1 . . C
C231 0.4625(2) 0.18013(16) 0.16071(9) 0.0290(5) Uani d . 1 . . C
N24 0.69467(15) 0.16667(11) 0.10187(7) 0.0223(4) Uani d . 1 . . N
C25 0.79488(19) 0.14937(15) 0.08181(9) 0.0261(5) Uani d . 1 . . C
C25A 0.98779(19) 0.17747(14) 0.20884(9) 0.0248(5) Uani d . 1 . . C
C25B 1.09384(19) 0.20358(15) 0.18758(9) 0.0300(5) Uani d . 1 . . C
C252 0.89078(18) 0.15975(14) 0.17592(8) 0.0235(5) Uani d . 1 . . C
C253 1.1172(2) 0.1976(2) 0.27971(11) 0.0491(8) Uani d . 1 . . C
C254 1.1070(2) 0.21115(15) 0.13153(10) 0.0305(5) Uani d . 1 . . C
C255 1.00837(19) 0.19254(15) 0.09724(9) 0.0281(5) Uani d . 1 . . C
O251 0.99978(14) 0.17208(12) 0.26581(6) 0.0353(4) Uani d . 1 . . O
O252 1.17703(14) 0.21381(12) 0.22996(7) 0.0406(4) Uani d . 1 . . O
C26 0.8103(2) 0.10713(18) 0.02590(9) 0.0351(6) Uani d . 1 . . C
C271 0.79974(18) 0.12315(16) -0.07712(9) 0.0273(5) Uani d . 1 . . C
C28A 0.55397(18) 0.13709(14) 0.01858(9) 0.0226(5) Uani d . 1 . . C
C251 0.90051(19) 0.16702(14) 0.11786(9) 0.0246(5) Uani d . 1 . . C
Cl27 0.96273(5) 0.06001(5) -0.23882(2) 0.0460(2) Uani d . 1 . . Cl
C27 0.74625(19) 0.14791(17) -0.02304(9) 0.0321(6) Uani d . 1 . . C
C272 0.8191(2) 0.03907(16) -0.09182(9) 0.0332(6) Uani d . 1 . . C
C273 0.8690(2) 0.01905(16) -0.14164(9) 0.0328(6) Uani d . 1 . . C
C274 0.89811(19) 0.08438(16) -0.17631(9) 0.0284(5) Uani d . 1 . . C
C275 0.8786(2) 0.16800(16) -0.16310(9) 0.0309(5) Uani d . 1 . . C
C276 0.83089(19) 0.18685(16) -0.11294(9) 0.0294(5) Uani d . 1 . . C
N28 0.62102(15) 0.12519(12) -0.02697(7) 0.0251(4) Uani d . 1 . . N
H112 1.0577 0.5027 0.1494 0.035 Uiso calc R 1 . . H
H113 1.1906 0.5351 0.2228 0.041 Uiso calc R 1 . . H
H114 1.3831 0.4825 0.2242 0.042 Uiso calc R 1 . . H
H115 1.4432 0.3982 0.1512 0.045 Uiso calc R 1 . . H
H116 1.3099 0.3608 0.0788 0.037 Uiso calc R 1 . . H
H13A 1.0891 0.4080 -0.1022 0.041 Uiso calc R 1 . . H
H13B 0.9924 0.3339 -0.0999 0.041 Uiso calc R 1 . . H
H13C 1.1284 0.3132 -0.0854 0.041 Uiso calc R 1 . . H
H152 0.7069 0.3669 -0.1154 0.030 Uiso calc R 1 . . H
H15A 0.3743 0.2733 -0.2229 0.040 Uiso calc R 1 . . H
H15B 0.4313 0.1991 -0.1845 0.040 Uiso calc R 1 . . H
H154 0.3408 0.3277 -0.0313 0.035 Uiso calc R 1 . . H
H155 0.5074 0.3747 0.0209 0.033 Uiso calc R 1 . . H
H16A 0.7599 0.4993 0.0452 0.039 Uiso calc R 1 . . H
H16B 0.6369 0.4525 0.0546 0.039 Uiso calc R 1 . . H
H17 0.7711 0.3321 0.0883 0.037 Uiso calc R 1 . . H
H172 0.7124 0.2870 0.1732 0.034 Uiso calc R 1 . . H
H173 0.6369 0.3099 0.2601 0.033 Uiso calc R 1 . . H
H175 0.6323 0.5640 0.2325 0.035 Uiso calc R 1 . . H
H176 0.7119 0.5415 0.1457 0.036 Uiso calc R 1 . . H
H18 0.9428 0.3947 0.1357 0.030 Uiso d R 1 . . H
H212 0.2164 0.1819 0.0000 0.035 Uiso calc R 1 . . H
H213 0.0822 0.1500 -0.0729 0.039 Uiso calc R 1 . . H
H214 0.1398 0.0669 -0.1472 0.041 Uiso calc R 1 . . H
H215 0.3310 0.0122 -0.1472 0.036 Uiso calc R 1 . . H
H216 0.4643 0.0378 -0.0729 0.031 Uiso calc R 1 . . H
H23A 0.4778 0.2408 0.1676 0.044 Uiso calc R 1 . . H
H23B 0.5179 0.1458 0.1835 0.044 Uiso calc R 1 . . H
H23C 0.3815 0.1665 0.1703 0.044 Uiso calc R 1 . . H
H252 0.8187 0.1430 0.1914 0.028 Uiso calc R 1 . . H
H25A 1.1585 0.1520 0.3012 0.059 Uiso calc R 1 . . H
H25B 1.1169 0.2497 0.3028 0.059 Uiso calc R 1 . . H
H254 1.1797 0.2282 0.1169 0.037 Uiso calc R 1 . . H
H255 1.0147 0.1974 0.0583 0.034 Uiso calc R 1 . . H
H26A 0.8956 0.1061 0.0187 0.042 Uiso calc R 1 . . H
H26B 0.7836 0.0472 0.0284 0.042 Uiso calc R 1 . . H
H27 0.7525 0.2112 -0.0188 0.039 Uiso calc R 1 . . H
H272 0.7979 -0.0054 -0.0675 0.040 Uiso calc R 1 . . H
H273 0.8827 -0.0386 -0.1515 0.039 Uiso calc R 1 . . H
H275 0.8977 0.2123 -0.1880 0.037 Uiso calc R 1 . . H
H276 0.8193 0.2447 -0.1030 0.035 Uiso calc R 1 . . H
H28 0.5821 0.1399 -0.0612 0.030 Uiso d R 1 . . H

loop_
_atom_site_aniso_label
_atom_site_aniso_U_11
_atom_site_aniso_U_22
_atom_site_aniso_U_33
_atom_site_aniso_U_12
_atom_site_aniso_U_13
_atom_site_aniso_U_23
N11 0.0145(9) 0.0341(11) 0.0225(9) 0.0004(8) 0.0049(7) 0.0003(8)
C111 0.0174(11) 0.0328(13) 0.0251(11) -0.0044(9) 0.0001(9) 0.0056(10)
C112 0.0197(11) 0.0373(13) 0.0302(12) 0.0000(10) 0.0013(9) 0.0021(11)
C113 0.0283(12) 0.0474(15) 0.0262(11) -0.0063(11) 0.0010(10) -0.0009(11)
C114 0.0239(12) 0.0513(16) 0.0304(12) -0.0064(11) -0.0055(10) 0.0043(12)
C115 0.0191(12) 0.0489(16) 0.0433(14) 0.0013(11) -0.0012(11) 0.0058(13)
C116 0.0209(12) 0.0387(14) 0.0331(12) 0.0021(10) 0.0038(10) 0.0010(11)
N12 0.0193(9) 0.0315(11) 0.0246(9) 0.0007(8) 0.0062(8) -0.0007(8)
C13 0.0200(11) 0.0239(11) 0.0245(11) -0.0010(9) 0.0046(9) 0.0016(9)
C13A 0.0175(10) 0.0246(11) 0.0236(10) -0.0006(9) 0.0036(9) 0.0004(9)
C131 0.0234(11) 0.0319(13) 0.0272(11) 0.0004(10) 0.0053(9) -0.0028(10)
N14 0.0173(9) 0.0259(10) 0.0226(9) -0.0014(7) 0.0023(7) 0.0004(8)
C15 0.0191(11) 0.0362(13) 0.0206(10) -0.0002(9) 0.0011(9) 0.0045(10)
C15A 0.0223(11) 0.0289(12) 0.0220(11) 0.0029(9) 0.0022(9) 0.0014(9)
C15B 0.0194(11) 0.0283(12) 0.0304(12) 0.0000(9) -0.0024(9) 0.0011(10)
C151 0.0183(10) 0.0277(12) 0.0225(10) 0.0005(9) 0.0027(9) 0.0028(9)
C152 0.0201(11) 0.0325(13) 0.0220(10) 0.0016(9) 0.0018(9) 0.0044(10)
C153 0.0259(12) 0.0386(14) 0.0359(13) 0.0007(11) -0.0035(10) -0.0080(11)
C154 0.0169(11) 0.0379(13) 0.0324(12) -0.0021(10) 0.0062(9) -0.0003(11)
C155 0.0226(11) 0.0375(13) 0.0237(11) 0.0003(10) 0.0046(9) 0.0012(10)
O151 0.0254(8) 0.0439(10) 0.0236(8) 0.0004(7) -0.0014(7) -0.0041(7)
O152 0.0200(8) 0.0421(10) 0.0353(9) 0.0001(7) -0.0041(7) -0.0072(8)
C16 0.0247(12) 0.0418(14) 0.0304(12) 0.0002(11) 0.0038(10) -0.0018(11)
Cl17 0.0322(3) 0.0485(4) 0.0220(3) 0.0003(3) 0.0084(2) -0.0026(3)
C17 0.0188(11) 0.0478(15) 0.0249(11) 0.0010(10) 0.0034(9) -0.0040(11)
C171 0.0144(10) 0.0413(14) 0.0241(11) 0.0007(9) 0.0023(9) -0.0050(10)
C172 0.0229(11) 0.0351(13) 0.0277(11) 0.0055(10) 0.0015(10) -0.0022(10)
C173 0.0248(12) 0.0347(13) 0.0237(11) 0.0010(10) -0.0001(9) 0.0024(10)
C174 0.0174(11) 0.0354(13) 0.0215(10) -0.0008(9) 0.0011(9) -0.0024(10)
C175 0.0291(12) 0.0306(13) 0.0279(11) 0.0011(10) 0.0049(10) -0.0027(10)
C176 0.0248(12) 0.0382(14) 0.0279(12) -0.0030(10) 0.0056(10) 0.0044(10)
C18A 0.0156(10) 0.0271(12) 0.0250(11) 0.0007(9) 0.0035(9) 0.0026(9)
N18 0.0149(9) 0.0401(11) 0.0202(9) -0.0002(8) 0.0017(7) 0.0004(8)
N21 0.0163(9) 0.0356(11) 0.0197(8) -0.0010(8) 0.0034(7) -0.0001(8)
C211 0.0188(11) 0.0290(12) 0.0228(10) -0.0036(9) 0.0017(9) 0.0038(9)
C212 0.0223(11) 0.0345(13) 0.0305(12) -0.0005(10) 0.0029(10) 0.0002(10)
C213 0.0170(11) 0.0404(14) 0.0400(13) 0.0021(10) -0.0001(10) 0.0032(12)
C214 0.0251(12) 0.0451(15) 0.0311(12) -0.0065(11) -0.0057(10) 0.0047(12)
C215 0.0262(12) 0.0391(14) 0.0253(11) -0.0083(10) 0.0020(10) -0.0006(10)
C216 0.0186(11) 0.0305(12) 0.0287(11) -0.0022(9) 0.0035(9) 0.0026(10)
N22 0.0207(9) 0.0328(11) 0.0217(9) 0.0017(8) 0.0066(8) -0.0009(8)
C23 0.0205(11) 0.0272(12) 0.0230(11) 0.0004(9) 0.0043(9) -0.0001(9)
C23A 0.0186(10) 0.0247(11) 0.0210(10) -0.0011(9) 0.0036(9) -0.0023(9)
C231 0.0246(12) 0.0382(14) 0.0247(11) -0.0004(10) 0.0056(10) -0.0038(10)
N24 0.0201(9) 0.0257(10) 0.0211(9) -0.0003(8) 0.0027(7) -0.0010(8)
C25 0.0212(11) 0.0356(13) 0.0216(11) 0.0008(10) 0.0028(9) 0.0009(10)
C25A 0.0225(11) 0.0310(12) 0.0210(11) 0.0060(9) 0.0015(9) -0.0026(9)
C25B 0.0215(12) 0.0363(14) 0.0317(12) 0.0015(10) -0.0059(10) -0.0076(11)
C252 0.0175(10) 0.0303(12) 0.0228(11) 0.0023(9) 0.0029(9) -0.0010(9)
C253 0.0242(13) 0.091(2) 0.0318(13) 0.0047(14) -0.0027(11) -0.0146(15)
C254 0.0221(12) 0.0343(13) 0.0352(13) -0.0029(10) 0.0033(10) 0.0067(11)
C255 0.0220(11) 0.0381(14) 0.0244(11) 0.0018(10) 0.0020(9) 0.0068(10)
O251 0.0252(8) 0.0596(12) 0.0206(8) 0.0051(8) -0.0027(7) -0.0058(8)
O252 0.0231(9) 0.0648(13) 0.0332(9) -0.0046(8) -0.0063(7) -0.0068(9)
C26 0.0246(12) 0.0531(16) 0.0278(12) 0.0040(11) 0.0023(10) -0.0037(12)
C271 0.0152(11) 0.0438(14) 0.0230(11) -0.0011(10) 0.0011(9) -0.0074(11)
C28A 0.0179(10) 0.0263(12) 0.0240(10) 0.0012(9) 0.0038(9) 0.0013(9)
C251 0.0213(11) 0.0289(12) 0.0238(11) 0.0013(9) 0.0028(9) 0.0010(10)
Cl27 0.0305(3) 0.0875(5) 0.0203(3) 0.0129(3) 0.0050(2) -0.0050(3)
C27 0.0202(11) 0.0527(16) 0.0238(11) -0.0031(11) 0.0037(9) -0.0078(11)
C272 0.0343(13) 0.0422(15) 0.0233(11) -0.0059(11) 0.0020(10) 0.0035(11)
C273 0.0369(14) 0.0350(14) 0.0262(12) 0.0055(11) -0.0015(10) -0.0046(10)
C274 0.0181(11) 0.0484(15) 0.0188(10) 0.0048(10) 0.0024(9) -0.0022(10)
C275 0.0261(12) 0.0396(14) 0.0270(12) -0.0054(10) 0.0008(10) 0.0045(11)
C276 0.0236(12) 0.0338(13) 0.0306(12) 0.0018(10) 0.0004(10) -0.0036(10)
N28 0.0173(9) 0.0397(11) 0.0185(8) -0.0007(8) 0.0036(7) -0.0013(8)

loop_
_atom_type_symbol
_atom_type_description
_atom_type_scat_dispersion_real
_atom_type_scat_dispersion_imag
_atom_type_scat_source
C C 0.0033 0.0016 'International Tables Vol C Tables 4.2.6.8 and 6.1.1.4'
H H 0.0000 0.0000 'International Tables Vol C Tables 4.2.6.8 and 6.1.1.4'
N N 0.0061 0.0033 'International Tables Vol C Tables 4.2.6.8 and 6.1.1.4'
O O 0.0106 0.0060 'International Tables Vol C Tables 4.2.6.8 and 6.1.1.4'
Cl Cl 0.1484 0.1585 'International Tables Vol C Tables 4.2.6.8 and 6.1.1.4'

loop_
_geom_angle_atom_site_label_1
_geom_angle_atom_site_label_2
_geom_angle_atom_site_label_3
_geom_angle
_geom_angle_publ_flag
C18A N11 N12 111.33(17) y
C18A N11 C111 130.45(17) no
N12 N11 C111 118.18(16) no
C112 C111 C116 119.9(2) no
C112 C111 N11 121.47(19) no
C116 C111 N11 118.6(2) no
C111 C112 C113 119.8(2) no
C111 C112 H112 120.1 no
C113 C112 H112 120.1 no
C114 C113 C112 120.7(2) no
C114 C113 H113 119.7 no
C112 C113 H113 119.7 no
C115 C114 C113 119.3(2) no
C115 C114 H114 120.3 no
C113 C114 H114 120.3 no
C114 C115 C116 120.9(2) no
C114 C115 H115 119.6 no
C116 C115 H115 119.6 no
C115 C116 C111 119.4(2) no
C115 C116 H116 120.3 no
C111 C116 H116 120.3 no
C13 N12 N11 105.10(16) y
N12 C13 C13A 112.35(18) y
N12 C13 C131 120.55(18) no
C13A C13 C131 127.1(2) no
N14 C13A C18A 133.66(18) y
N14 C13A C13 121.82(18) y
C18A C13A C13 104.42(18) y
C13 C131 H13A 109.5 no
C13 C131 H13B 109.5 no
H13A C131 H13B 109.5 no
C13 C131 H13C 109.5 no
H13A C131 H13C 109.5 no
H13B C131 H13C 109.5 no
C15 N14 C13A 123.34(18) y
N14 C15 C151 116.98(18) no
N14 C15 C16 122.81(19) y
C151 C15 C16 120.20(18) no
C152 C15A O151 128.40(19) no
C152 C15A C15B 122.5(2) no
O151 C15A C15B 109.03(19) no
C154 C15B O152 128.69(19) no
C154 C15B C15A 121.6(2) no
O152 C15B C15A 109.63(18) no
C155 C151 C152 119.1(2) no
C155 C151 C15 122.21(19) no
C152 C151 C15 118.54(18) no
C15A C152 C151 117.35(19) no
C15A C152 H152 121.3 no
C151 C152 H152 121.3 no
O152 C153 O151 107.06(18) no
O152 C153 H15A 110.3 no
O151 C153 H15A 110.3 no
O152 C153 H15B 110.3 no
O151 C153 H15B 110.3 no
H15A C153 H15B 108.6 no
C15B C154 C155 116.51(19) no
C15B C154 H154 121.7 no
C155 C154 H154 121.7 no
C154 C155 C151 122.9(2) no
C154 C155 H155 118.6 no
C151 C155 H155 118.6 no
C15A O151 C153 103.67(16) no
C15B O152 C153 103.54(16) no
C17 C16 C15 112.7(2) y
C17 C16 H16A 109.1 no
C15 C16 H16A 109.1 no
C17 C16 H16B 109.1 no
C15 C16 H16B 109.1 no
H16A C16 H16B 107.8 no
N18 C17 C16 110.07(19) y
N18 C17 C171 106.88(17) no
C16 C17 C171 114.32(19) no
N18 C17 H17 108.5 no
C16 C17 H17 108.5 no
C171 C17 H17 108.5 no
C172 C171 C176 118.83(19) no
C172 C171 C17 118.8(2) no
C176 C171 C17 122.3(2) no
C173 C172 C171 120.6(2) no
C173 C172 H172 119.7 no
C171 C172 H172 119.7 no
C174 C173 C172 119.4(2) no
C174 C173 H173 120.3 no
C172 C173 H173 120.3 no
C173 C174 C175 121.9(2) no
C173 C174 Cl17 119.11(17) no
C175 C174 Cl17 119.02(17) no
C174 C175 C176 118.5(2) no
C174 C175 H175 120.8 no
C176 C175 H175 120.8 no
C175 C176 C171 120.8(2) no
C175 C176 H176 119.6 no
C171 C176 H176 119.6 no
N11 C18A N18 122.00(19) y
N11 C18A C13A 106.76(17) y
N18 C18A C13A 131.22(19) y
C18A N18 C17 116.24(17) y
C18A N18 H18 110.2 no
C17 N18 H18 115.4 no
C28A N21 N22 111.41(17) y
C28A N21 C211 130.25(17) no
N22 N21 C211 118.34(16) no
C216 C211 C212 119.8(2) no
C216 C211 N21 121.40(19) no
C212 C211 N21 118.76(19) no
C213 C212 C211 119.6(2) no
C213 C212 H212 120.2 no
C211 C212 H212 120.2 no
C212 C213 C214 120.6(2) no
C212 C213 H213 119.7 no
C214 C213 H213 119.7 no
C215 C214 C213 119.4(2) no
C215 C214 H214 120.3 no
C213 C214 H214 120.3 no
C214 C215 C216 120.9(2) no
C214 C215 H215 119.5 no
C216 C215 H215 119.5 no
C215 C216 C211 119.6(2) no
C215 C216 H216 120.2 no
C211 C216 H216 120.2 no
C23 N22 N21 104.91(16) y
N22 C23 C23A 112.58(18) y
N22 C23 C231 120.75(18) no
C23A C23 C231 126.67(19) no
N24 C23A C28A 133.63(18) y
N24 C23A C23 121.91(18) y
C28A C23A C23 104.45(18) y
C23 C231 H23A 109.5 no
C23 C231 H23B 109.5 no
H23A C231 H23B 109.5 no
C23 C231 H23C 109.5 no
H23A C231 H23C 109.5 no
H23B C231 H23C 109.5 no
C25 N24 C23A 124.21(18) y
N24 C25 C251 116.52(19) no
N24 C25 C26 124.4(2) y
C251 C25 C26 118.98(18) no
C252 C25A O251 127.9(2) no
C252 C25A C25B 122.4(2) no
O251 C25A C25B 109.68(19) no
O252 C25B C254 128.7(2) no
O252 C25B C25A 109.69(19) no
C254 C25B C25A 121.5(2) no
C25A C252 C251 117.91(19) no
C25A C252 H252 121.0 no
C251 C252 H252 121.0 no
O251 C253 O252 109.01(19) no
O251 C253 H25A 109.9 no
O252 C253 H25A 109.9 no
O251 C253 H25B 109.9 no
O252 C253 H25B 109.9 no
H25A C253 H25B 108.3 no
C25B C254 C255 116.7(2) no
C25B C254 H254 121.6 no
C255 C254 H254 121.6 no
C254 C255 C251 122.7(2) no
C254 C255 H255 118.7 no
C251 C255 H255 118.7 no
C25A O251 C253 105.72(18) no
C25B O252 C253 105.76(17) no
C27 C26 C25 116.3(2) y
C27 C26 H26A 108.2 no
C25 C26 H26A 108.2 no
C27 C26 H26B 108.2 no
C25 C26 H26B 108.2 no
H26A C26 H26B 107.4 no
C276 C271 C272 118.8(2) no
C276 C271 C27 118.6(2) no
C272 C271 C27 122.6(2) no
N28 C27 C26 112.5(2) y
N21 C28A N28 122.42(19) y
N21 C28A C23A 106.63(17) y
N28 C28A C23A 130.95(19) y
C255 C251 C252 118.8(2) no
C255 C251 C25 122.89(19) no
C252 C251 C25 118.27(18) no
N28 C27 C271 107.74(18) no
C26 C27 C271 111.82(19) no
N28 C27 H27 108.2 no
C26 C27 H27 108.2 no
C271 C27 H27 108.2 no
C271 C272 C273 120.8(2) no
C271 C272 H272 119.6 no
C273 C272 H272 119.6 no
C274 C273 C272 118.6(2) no
C274 C273 H273 120.7 no
C272 C273 H273 120.7 no
C275 C274 C273 121.8(2) no
C275 C274 Cl27 119.21(18) no
C273 C274 Cl27 118.99(19) no
C274 C275 C276 118.9(2) no
C274 C275 H275 120.6 no
C276 C275 H275 120.6 no
C271 C276 C275 121.1(2) no
C271 C276 H276 119.4 no
C275 C276 H276 119.4 no
C28A N28 C27 118.84(17) y
C28A N28 H28 114.3 no
C27 N28 H28 114.3 no

loop_
_geom_bond_atom_site_label_1
_geom_bond_atom_site_label_2
_geom_bond_site_symmetry_2
_geom_bond_distance
_geom_bond_publ_flag
N11 C18A . 1.371(3) y
N11 N12 . 1.386(2) y
N11 C111 . 1.426(3) no
C111 C112 . 1.388(3) no
C111 C116 . 1.394(3) no
C112 C113 . 1.390(3) no
C112 H112 . 0.95 no
C113 C114 . 1.383(3) no
C113 H113 . 0.95 no
C114 C115 . 1.381(4) no
C114 H114 . 0.95 no
C115 C116 . 1.391(3) no
C115 H115 . 0.95 no
C116 H116 . 0.95 no
N12 C13 . 1.318(3) y
C13 C13A . 1.423(3) y
C13 C131 . 1.495(3) y
C13A N14 . 1.394(3) y
C13A C18A . 1.396(3) y
C131 H13A . 0.98 no
C131 H13B . 0.98 no
C131 H13C . 0.98 no
N14 C15 . 1.287(3) y
C15 C151 . 1.484(3) no
C15 C16 . 1.519(3) y
C15A C152 . 1.363(3) no
C15A O151 . 1.388(3) no
C15A C15B . 1.389(3) no
C15B C154 . 1.374(3) no
C15B O152 . 1.382(3) no
C151 C155 . 1.397(3) no
C151 C152 . 1.417(3) no
C152 H152 . 0.95 no
C153 O152 . 1.433(3) no
C153 O151 . 1.434(3) no
C153 H15A . 0.99 no
C153 H15B . 0.99 no
C154 C155 . 1.390(3) no
C154 H154 . 0.95 no
C155 H155 . 0.95 no
C16 C17 . 1.513(3) y
C16 H16A . 0.99 no
C16 H16B . 0.99 no
Cl17 C174 . 1.744(2) no
C17 N18 . 1.475(3) y
C17 C171 . 1.513(3) no
C17 H17 . 1.00 no
C171 C172 . 1.389(3) no
C171 C176 . 1.397(3) no
C172 C173 . 1.381(3) no
C172 H172 . 0.95 no
C173 C174 . 1.370(3) no
C173 H173 . 0.95 no
C174 C175 . 1.380(3) no
C175 C176 . 1.390(3) no
C175 H175 . 0.95 no
C176 H176 . 0.95 no
C18A N18 . 1.384(3) y
N18 H18 . 0.9499 no
N21 C28A . 1.371(3) y
N21 N22 . 1.393(2) y
N21 C211 . 1.415(3) no
C211 C216 . 1.392(3) no
C211 C212 . 1.403(3) no
C212 C213 . 1.385(3) no
C212 H212 . 0.95 no
C213 C214 . 1.387(3) no
C213 H213 . 0.95 no
C214 C215 . 1.384(3) no
C214 H214 . 0.95 no
C215 C216 . 1.387(3) no
C215 H215 . 0.95 no
C216 H216 . 0.95 no
N22 C23 . 1.312(3) y
C23 C23A . 1.427(3) y
C23 C231 . 1.497(3) y
C23A N24 . 1.386(3) y
C23A C28A . 1.396(3) y
C231 H23A . 0.98 no
C231 H23B . 0.98 no
C231 H23C . 0.98 no
N24 C25 . 1.283(3) y
C25 C251 . 1.477(3) no
C25 C26 . 1.522(3) y
C25A C252 . 1.359(3) no
C25A O251 . 1.381(3) no
C25A C25B . 1.390(3) no
C25B O252 . 1.372(3) no
C25B C254 . 1.374(3) no
C252 C251 . 1.417(3) no
C252 H252 . 0.95 no
C253 O251 . 1.418(3) no
C253 O252 . 1.428(3) no
C253 H25A . 0.99 no
C253 H25B . 0.99 no
C254 C255 . 1.394(3) no
C254 H254 . 0.95 no
C255 C251 . 1.399(3) no
C255 H255 . 0.95 no
C26 C27 . 1.504(3) y
C26 H26A . 0.99 no
C26 H26B . 0.99 no
C271 C276 . 1.378(3) no
C271 C272 . 1.386(3) no
C271 C27 . 1.515(3) no
C27 N28 . 1.464(3) y
Cl27 C274 . 1.749(2) no
C28A N28 . 1.377(3) y
C27 H27 . 1.00 no
C272 C273 . 1.388(3) no
C272 H272 . 0.95 no
C273 C274 . 1.373(3) no
C273 H273 . 0.95 no
C274 C275 . 1.370(3) no
C275 C276 . 1.381(3) no
C275 H275 . 0.95 no
C276 H276 . 0.95 no
N28 H28 . 0.9498 no

loop_
_geom_hbond_atom_site_label_D
_geom_hbond_atom_site_label_H
_geom_hbond_atom_site_label_A
_geom_hbond_site_symmetry_A
_geom_hbond_distance_DH
_geom_hbond_distance_HA
_geom_hbond_distance_DA
_geom_hbond_angle_DHA
_geom_hbond_publ_flag
C153 H15A O252 4_454 0.99 2.48 3.327(3) 144 y
C16 H16A N12 3_765 0.99 2.54 3.429(3) 150 y
C172 H172 N24 . 0.95 2.56 3.426(3) 152 y
C275 H275 O251 4_554 0.95 2.45 3.367(3) 163 y

loop_
_geom_torsion_atom_site_label_1
_geom_torsion_atom_site_label_2
_geom_torsion_atom_site_label_3
_geom_torsion_atom_site_label_4
_geom_torsion
_geom_torsion_publ_flag
C18A N11 C111 C112 -24.9(3) no
N12 N11 C111 C112 152.7(2) no
C18A N11 C111 C116 156.9(2) no
N12 N11 C111 C116 -25.5(3) no
C116 C111 C112 C113 -1.2(3) no
N11 C111 C112 C113 -179.3(2) no
C111 C112 C113 C114 1.0(4) no
C112 C113 C114 C115 0.3(4) no
C113 C114 C115 C116 -1.5(4) no
C114 C115 C116 C111 1.4(4) no
C112 C111 C116 C115 0.0(3) no
N11 C111 C116 C115 178.2(2) no
C18A N11 N12 C13 1.6(2) y
C111 N11 N12 C13 -176.42(19) no
N11 N12 C13 C13A -0.2(2) y
N11 N12 C13 C131 178.61(19) no
N12 C13 C13A N14 -177.83(19) y
C131 C13 C13A N14 3.4(3) no
N12 C13 C13A C18A -1.1(2) y
C131 C13 C13A C18A -179.9(2) no
C18A C13A N14 C15 15.3(4) y
C13 C13A N14 C15 -169.1(2) y
C13A N14 C15 C151 -175.92(19) no
C13A N14 C15 C16 4.7(3) y
C152 C15A C15B C154 0.5(4) no
O151 C15A C15B C154 -177.0(2) no
C152 C15A C15B O152 177.1(2) no
O151 C15A C15B O152 -0.4(3) no
N14 C15 C151 C155 154.9(2) no
C16 C15 C151 C155 -25.7(3) no
N14 C15 C151 C152 -20.6(3) no
C16 C15 C151 C152 158.8(2) no
O151 C15A C152 C151 179.2(2) no
C15B C15A C152 C151 2.2(3) no
C155 C151 C152 C15A -3.0(3) no
C15 C151 C152 C15A 172.6(2) no
O152 C15B C154 C155 -178.1(2) no
C15A C15B C154 C155 -2.2(3) no
C15B C154 C155 C151 1.2(4) no
C152 C151 C155 C154 1.4(3) no
C15 C151 C155 C154 -174.1(2) no
C152 C15A O151 C153 167.1(2) no
C15B C15A O151 C153 -15.6(2) no
O152 C153 O151 C15A 25.7(2) no
C154 C15B O152 C153 -167.5(2) no
C15A C15B O152 C153 16.2(2) no
O151 C153 O152 C15B -25.9(2) no
N14 C15 C16 C17 -58.6(3) y
C151 C15 C16 C17 122.0(2) no
C15 C16 C17 N18 88.4(2) y
C15 C16 C17 C171 -151.3(2) no
N18 C17 C171 C172 -103.2(2) no
C16 C17 C171 C172 134.7(2) no
N18 C17 C171 C176 75.5(3) no
C16 C17 C171 C176 -46.6(3) no
C176 C171 C172 C173 -1.7(3) no
C17 C171 C172 C173 177.1(2) no
C171 C172 C173 C174 1.1(3) no
C172 C173 C174 C175 0.2(3) no
C172 C173 C174 Cl17 179.29(17) no
C173 C174 C175 C176 -0.8(3) no
Cl17 C174 C175 C176 -179.98(17) no
C174 C175 C176 C171 0.3(3) no
C172 C171 C176 C175 1.0(3) no
C17 C171 C176 C175 -177.7(2) no
N12 N11 C18A N18 176.13(19) y
C111 N11 C18A N18 -6.2(4) no
N12 N11 C18A C13A -2.3(2) y
C111 N11 C18A C13A 175.4(2) no
N14 C13A C18A N11 178.1(2) y
C13 C13A C18A N11 2.0(2) y
N14 C13A C18A N18 -0.1(4) y
C13 C13A C18A N18 -176.2(2) y
N11 C18A N18 C17 -166.9(2) y
C13A C18A N18 C17 11.1(3) y
C16 C17 N18 C18A -56.0(3) y
C171 C17 N18 C18A 179.35(19) no
C28A N21 C211 C216 30.4(3) no
N22 N21 C211 C216 -150.0(2) no
C28A N21 C211 C212 -152.4(2) no
N22 N21 C211 C212 27.3(3) no
C216 C211 C212 C213 -0.8(3) no
N21 C211 C212 C213 -178.1(2) no
C211 C212 C213 C214 -0.9(3) no
C212 C213 C214 C215 1.1(4) no
C213 C214 C215 C216 0.5(4) no
C214 C215 C216 C211 -2.2(3) no
C212 C211 C216 C215 2.4(3) no
N21 C211 C216 C215 179.62(19) no
C28A N21 N22 C23 -0.5(2) y
C211 N21 N22 C23 179.79(19) no
N21 N22 C23 C23A -0.5(2) y
N21 N22 C23 C231 179.8(2) no
N22 C23 C23A N24 -179.68(19) y
C231 C23 C23A N24 0.0(3) no
N22 C23 C23A C28A 1.2(2) y
C231 C23 C23A C28A -179.1(2) no
C28A C23A N24 C25 -12.3(4) y
C23 C23A N24 C25 169.0(2) y
C23A N24 C25 C251 179.57(19) no
C23A N24 C25 C26 -4.7(4) y
C252 C25A C25B O252 -177.8(2) no
O251 C25A C25B O252 1.3(3) no
C252 C25A C25B C254 -1.4(4) no
O251 C25A C25B C254 177.7(2) no
O251 C25A C252 C251 -177.7(2) no
C25B C25A C252 C251 1.2(3) no
O252 C25B C254 C255 176.5(2) no
C25A C25B C254 C255 0.9(4) no
C25B C254 C255 C251 -0.2(4) no
C252 C25A O251 C253 -179.8(2) no
C25B C25A O251 C253 1.1(3) no
O252 C253 O251 C25A -3.1(3) no
C254 C25B O252 C253 -179.2(3) no
C25A C25B O252 C253 -3.1(3) no
O251 C253 O252 C25B 3.9(3) no
N24 C25 C26 C27 52.7(3) y
C251 C25 C26 C27 -131.7(2) no
C25 C26 C27 N28 -79.3(3) y
N22 N21 C28A N28 -179.48(19) y
C211 N21 C28A N28 0.2(4) no
N22 N21 C28A C23A 1.3(2) y
C211 N21 C28A C23A -179.1(2) no
N24 C23A C28A N21 179.6(2) y
C23 C23A C28A N21 -1.4(2) y
N24 C23A C28A N28 0.4(4) y
C23 C23A C28A N28 179.4(2) y
C254 C255 C251 C252 0.0(3) no
C254 C255 C251 C25 178.4(2) no
C25A C252 C251 C255 -0.5(3) no
C25A C252 C251 C25 -178.9(2) no
N24 C25 C251 C255 -147.5(2) no
C26 C25 C251 C255 36.6(3) no
N24 C25 C251 C252 30.9(3) no
C26 C25 C251 C252 -145.1(2) no
C25 C26 C27 C271 159.3(2) no
C276 C271 C27 N28 108.4(2) no
C272 C271 C27 N28 -71.9(3) no
C276 C271 C27 C26 -127.5(2) no
C272 C271 C27 C26 52.2(3) no
C276 C271 C272 C273 0.1(3) no
C27 C271 C272 C273 -179.6(2) no
C271 C272 C273 C274 -0.4(4) no
C272 C273 C274 C275 -0.4(3) no
C272 C273 C274 Cl27 179.22(18) no
C273 C274 C275 C276 1.5(3) no
Cl27 C274 C275 C276 -178.07(17) no
C272 C271 C276 C275 1.1(3) no
C27 C271 C276 C275 -179.2(2) no
C274 C275 C276 C271 -1.9(3) no
N21 C28A N28 C27 168.4(2) y
C23A C28A N28 C27 -12.5(4) y
C26 C27 N28 C28A 52.7(3) y
C271 C27 N28 C28A 176.37(19) no
